data_9007327
loop_
_publ_author_name
'Mookherjee, M.'
'Redfern, S. A. T.'
'Swainson, I.'
'Harlov, D. E.'

_publ_section_title
;
 Low-temperature behaviour of ammonium ion in buddingtonite
 [N(D/H)4AlSi3O8] from neutron powder diffraction
 Sample: T = 210 K
;
_journal_name_full 'Physics and Chemistry of Minerals'
_journal_page_first 643
_journal_page_last 649
_journal_paper_doi 10.1007/s00269-004-0425-8
_journal_volume 31
_journal_year 2004
_chemical_formula_sum 'Al D4 N O8 Si3'
_chemical_name_mineral 'Buddingtonite (deuterated)'
_space_group_IT_number 12
_symmetry_space_group_name_Hall '-C 2y'
_symmetry_space_group_name_H-M 'C 1 2/m 1'
_cell_angle_alpha 90
_cell_angle_beta 116.121
_cell_angle_gamma 90
_cell_length_a 8.81611
_cell_length_b 13.09609
_cell_length_c 7.20155
_cell_formula_units_Z 4
_cell_volume 746.546
_diffrn_ambient_temperature 210
_exptl_crystal_density_diffrn 2.325
_cod_original_formula_sum 'N D4 (Al Si3) O8'
_cod_database_code 9007327

loop_
_symmetry_equiv_pos_as_xyz
x,y,z
1/2+x,1/2+y,z
x,-y,z
1/2+x,1/2-y,z
-x,y,-z
1/2-x,1/2+y,-z
-x,-y,-z
1/2-x,1/2-y,-z

loop_
_atom_site_label
_atom_site_fract_x
_atom_site_fract_y
_atom_site_fract_z
_atom_site_occupancy
_atom_site_U_iso_or_equiv
N 0.29490 0.00000 0.14730 1.00000 0.02367
D1 0.41550 0.01980 0.21590 0.50000 0.07414
D2 0.26290 -0.03170 0.24970 0.50000 0.07414
D3 0.27650 -0.04950 0.03540 0.50000 0.07414
D4 0.22470 0.06140 0.08790 0.50000 0.07414
Al1 0.70620 0.11760 0.34560 0.25000 -0.00168
Si1 0.70620 0.11760 0.34560 0.75000 -0.00168
Al2 0.02130 0.19310 0.23730 0.25000 0.00965
Si2 0.02130 0.19310 0.23730 0.75000 0.00965
O1 0.00000 0.15840 0.00000 1.00000 -0.00129
O2 0.66250 0.00000 0.29280 1.00000 -0.00129
O3 0.82670 0.15830 0.22450 1.00000 -0.00129
O4 0.04190 0.31200 0.26310 1.00000 -0.00129
O5 0.16950 0.12640 0.40860 1.00000 -0.00129

_database_code_amcsd 0008920
